data_7035114
loop_
_publ_author_name
'Liu, Jing-Jing'
'Lin, Yue-Jian'
'Jin, Guo-Xin'

_publ_section_title
;
 A stepwise assembly of a molecular box from 16-electron half-sandwich
 precursors [Cp*M(pdt)] (M = Rh, Ir).
;
_journal_issue 22
_journal_name_full 'Dalton transactions (Cambridge, England : 2003)'
_journal_page_first 10281
_journal_page_last 10288
_journal_paper_doi 10.1039/c5dt01061f
_journal_volume 44
_journal_year 2015
_chemical_formula_sum 'C90 H112 Cl4 F12 N4 O23 Rh6 S8'
_chemical_formula_weight 2861.57
_chemical_name_systematic
; 
 ? 
;
_space_group_crystal_system monoclinic
_space_group_IT_number 14
_space_group_name_Hall '-P 2ybc'
_space_group_name_H-M_alt 'P 1 21/c 1'
_symmetry_space_group_name_Hall '-P 2ybc'
_symmetry_space_group_name_H-M 'P 1 21/c 1'
_atom_sites_solution_hydrogens geom
_audit_creation_method SHELXL-2013
_audit_update_record
;
2015-01-24 deposited with the CCDC.
2015-04-22 downloaded from the CCDC.
;
_cell_angle_alpha 90
_cell_angle_beta 98.0260(10)
_cell_angle_gamma 90
_cell_formula_units_Z 2
_cell_length_a 13.8710(9)
_cell_length_b 26.3536(17)
_cell_length_c 15.6676(11)
_cell_measurement_reflns_used 9325
_cell_measurement_temperature 173(2)
_cell_measurement_theta_max 25.23
_cell_measurement_theta_min 2.40
_cell_volume 5671.2(7)
_computing_cell_refinement 'Bruker SAINT'
_computing_data_collection 'Bruker APEX2'
_computing_data_reduction 'Bruker SAINT'
_computing_molecular_graphics 'Bruker SHELXTL'
_computing_publication_material 'Bruker SHELXTL'
_computing_structure_refinement 'SHELXL-2013 (Sheldrick, 2013)'
_computing_structure_solution 'SHELXS-97 (Sheldrick, 2008)'
_diffrn_ambient_temperature 173(2)
_diffrn_measured_fraction_theta_full 0.994
_diffrn_measured_fraction_theta_max 0.990
_diffrn_measurement_device_type 'Bruker APEX-II CCD'
_diffrn_measurement_method '\f and \w scans'
_diffrn_radiation_type MoK\a
_diffrn_radiation_wavelength 0.71073
_diffrn_reflns_av_R_equivalents 0.0392
_diffrn_reflns_av_unetI/netI 0.0455
_diffrn_reflns_laue_measured_fraction_full 0.994
_diffrn_reflns_laue_measured_fraction_max 0.990
_diffrn_reflns_limit_h_max 17
_diffrn_reflns_limit_h_min -17
_diffrn_reflns_limit_k_max 27
_diffrn_reflns_limit_k_min -34
_diffrn_reflns_limit_l_max 20
_diffrn_reflns_limit_l_min -20
_diffrn_reflns_number 41576
_diffrn_reflns_point_group_measured_fraction_full 0.994
_diffrn_reflns_point_group_measured_fraction_max 0.990
_diffrn_reflns_theta_full 25.242
_diffrn_reflns_theta_max 27.561
_diffrn_reflns_theta_min 1.483
_exptl_absorpt_coefficient_mu 1.180
_exptl_absorpt_correction_T_max 0.746
_exptl_absorpt_correction_T_min 0.700
_exptl_absorpt_correction_type multi-scan
_exptl_absorpt_process_details sadabs
_exptl_crystal_colour red
_exptl_crystal_density_diffrn 1.676
_exptl_crystal_description block
_exptl_crystal_F_000 2876
_exptl_crystal_size_max 0.070
_exptl_crystal_size_mid 0.060
_exptl_crystal_size_min 0.050
_platon_squeeze_details
; 
 In asymmetric unit of this data, there were disordered 
 anion and solvents (one triflate anion and half of one 
 diethyl ether molecule) which could not be restrained 
 properly. Therefore, SQUEEZE algorithm was used to omit 
 them. 
;
_refine_diff_density_max 2.765
_refine_diff_density_min -1.605
_refine_diff_density_rms 0.153
_refine_ls_extinction_method none
_refine_ls_goodness_of_fit_ref 1.031
_refine_ls_hydrogen_treatment constr
_refine_ls_matrix_type full
_refine_ls_number_parameters 628
_refine_ls_number_reflns 12963
_refine_ls_number_restraints 120
_refine_ls_restrained_S_all 1.028
_refine_ls_R_factor_all 0.0843
_refine_ls_R_factor_gt 0.0604
_refine_ls_shift/su_max 0.004
_refine_ls_shift/su_mean 0.000
_refine_ls_structure_factor_coef Fsqd
_refine_ls_weighting_details
; 
 w=1/[\s^2^(Fo^2^)+(0.1310P)^2^] 
 where P=(Fo^2^+2Fc^2^)/3 
;
_refine_ls_weighting_scheme calc
_refine_ls_wR_factor_gt 0.1793
_refine_ls_wR_factor_ref 0.1959
_reflns_Friedel_coverage 0.000
_reflns_number_gt 8947
_reflns_number_total 12963
_reflns_threshold_expression 'I > 2\s(I)'
_cod_data_source_file c5dt01061f2.cif
_cod_data_source_block complex
_cod_depositor_comments 'Adding full bibliography for 7035112--7035117.cif.'
_cod_database_code 7035114
_audit_block_doi 10.5517/cc142s11
_shelx_space_group_comment
; 
The symmetry employed for this shelxl refinement is uniquely defined 
by the following loop, which should always be used as a source of 
symmetry information in preference to the above space-group names. 
They are only intended as comments. 
;
_shelx_estimated_absorpt_t_min 0.922
_shelx_estimated_absorpt_t_max 0.943
_shelxl_version_number 2013-2

loop_
_space_group_symop_operation_xyz
'x, y, z'
'-x, y+1/2, -z+1/2'
'-x, -y, -z'
'x, -y-1/2, z-1/2'

loop_
_atom_site_label
_atom_site_type_symbol
_atom_site_fract_x
_atom_site_fract_y
_atom_site_fract_z
_atom_site_U_iso_or_equiv
_atom_site_adp_type
_atom_site_occupancy
_atom_site_site_symmetry_order
_atom_site_calc_flag
_atom_site_refinement_flags_posn
_atom_site_refinement_flags_adp
_atom_site_refinement_flags_occupancy
_atom_site_disorder_assembly
_atom_site_disorder_group
Rh1 Rh 0.19196(3) 0.56294(2) -0.22149(2) 0.03333(12) Uani 1 1 d . . . . .
Rh2 Rh 0.45523(14) 0.62385(8) 0.25840(11) 0.0379(3) Uani 0.581(3) 1 d . . P A .
Rh2' Rh 0.43556(19) 0.60876(10) 0.26710(17) 0.0379(3) Uani 0.419(3) 1 d . . P A .
Rh3 Rh 0.19279(3) 0.35667(2) -0.14250(3) 0.04451(14) Uani 1 1 d . . . . .
S1 S 0.17731(11) 0.43980(5) -0.17283(11) 0.0488(4) Uani 1 1 d . . . . .
S2 S 0.34249(12) 0.35831(5) -0.18320(11) 0.0523(4) Uani 1 1 d . . . . .
S3 S 0.06540(16) 0.73797(8) 0.47822(13) 0.0754(5) Uani 1 1 d . . . . .
Cl1 Cl 0.17720(11) 0.51099(6) 0.09122(9) 0.0544(4) Uani 1 1 d . . . . .
Cl2 Cl 0.45337(12) 0.67358(6) -0.04971(11) 0.0625(4) Uani 1 1 d . . . . .
N1 N 0.3024(3) 0.50694(15) -0.2192(3) 0.0388(9) Uani 1 1 d . . . . .
N2 N 0.4471(3) 0.43514(18) -0.2318(3) 0.0454(11) Uani 1 1 d . . . . .
O1 O 0.1788(3) 0.54615(13) -0.0898(2) 0.0379(8) Uani 1 1 d . . . . .
O2 O 0.3003(3) 0.60770(13) -0.1500(2) 0.0386(8) Uani 1 1 d . . . . .
O3 O 0.4377(3) 0.64594(15) 0.1334(3) 0.0530(10) Uani 1 1 d . . . . .
O4 O 0.3393(3) 0.57147(18) 0.1905(2) 0.0555(11) Uani 1 1 d . . . . .
O5 O 0.0894(5) 0.6910(3) 0.4391(5) 0.121(3) Uani 1 1 d . . . . .
O6 O 0.0283(5) 0.7301(3) 0.5591(4) 0.108(2) Uani 1 1 d . . . . .
O7 O 0.0108(6) 0.7740(3) 0.4216(5) 0.132(3) Uani 1 1 d . . . . .
F1 F 0.1740(5) 0.8121(3) 0.5501(7) 0.162(3) Uani 1 1 d . . . . .
F2 F 0.2443(5) 0.7422(3) 0.5570(5) 0.154(3) Uani 1 1 d . . . . .
F3 F 0.2192(5) 0.7787(3) 0.4378(5) 0.155(3) Uani 1 1 d . . . . .
C1 C 0.2512(4) 0.5559(2) 0.0538(3) 0.0413(12) Uani 1 1 d . . . . .
C2 C 0.2409(4) 0.56576(18) -0.0341(3) 0.0363(11) Uani 1 1 d . . . . .
C3 C 0.3115(4) 0.60285(18) -0.0677(3) 0.0346(10) Uani 1 1 d . . . . .
C4 C 0.3780(4) 0.6296(2) -0.0114(3) 0.0413(11) Uani 1 1 d . . . . .
C5 C 0.3840(4) 0.6215(2) 0.0763(3) 0.0442(12) Uani 1 1 d . . . . .
C6 C 0.3208(4) 0.5804(2) 0.1106(3) 0.0425(12) Uani 1 1 d . . . . .
C7 C 0.2873(4) 0.45780(19) -0.2007(3) 0.0397(11) Uani 1 1 d . . . . .
C8 C 0.3603(4) 0.4204(2) -0.2078(3) 0.0441(12) Uani 1 1 d . . . . .
C9 C 0.3902(4) 0.5199(2) -0.2406(3) 0.0456(12) Uani 1 1 d . . . . .
H9 H 0.4035 0.5545 -0.2508 0.055 Uiso 1 1 calc R U . . .
C10 C 0.4595(4) 0.4847(2) -0.2478(4) 0.0489(13) Uani 1 1 d . . . . .
H10 H 0.5194 0.4954 -0.2649 0.059 Uiso 1 1 calc R U . . .
C11 C 0.1228(4) 0.6264(2) -0.2876(3) 0.0464(13) Uani 1 1 d . . . . .
C12 C 0.1716(5) 0.5962(3) -0.3451(3) 0.0555(15) Uani 1 1 d . . . . .
C13 C 0.1260(6) 0.5477(2) -0.3525(4) 0.0620(18) Uani 1 1 d . . . . .
C14 C 0.0544(5) 0.5466(2) -0.2979(4) 0.0551(15) Uani 1 1 d . . . . .
C15 C 0.0510(4) 0.5955(2) -0.2577(4) 0.0512(14) Uani 1 1 d . . . . .
C16 C 0.1444(7) 0.6792(2) -0.2611(5) 0.077(2) Uani 1 1 d . . . . .
H16A H 0.1235 0.7019 -0.3097 0.116 Uiso 1 1 calc R U . . .
H16B H 0.2145 0.6830 -0.2432 0.116 Uiso 1 1 calc R U . . .
H16C H 0.1094 0.6878 -0.2129 0.116 Uiso 1 1 calc R U . . .
C17 C 0.2508(7) 0.6165(4) -0.3896(6) 0.099(3) Uani 1 1 d . . . . .
H17A H 0.2232 0.6390 -0.4366 0.148 Uiso 1 1 calc R U . . .
H17B H 0.2849 0.5883 -0.4132 0.148 Uiso 1 1 calc R U . . .
H17C H 0.2968 0.6356 -0.3485 0.148 Uiso 1 1 calc R U . . .
C18 C 0.1558(10) 0.5062(4) -0.4082(5) 0.121(5) Uani 1 1 d . . . . .
H18A H 0.1624 0.4744 -0.3755 0.182 Uiso 1 1 calc R U . . .
H18B H 0.2183 0.5149 -0.4269 0.182 Uiso 1 1 calc R U . . .
H18C H 0.1063 0.5021 -0.4588 0.182 Uiso 1 1 calc R U . . .
C19 C -0.0143(6) 0.5027(3) -0.2893(6) 0.089(3) Uani 1 1 d . . . . .
H19A H -0.0744 0.5076 -0.3295 0.134 Uiso 1 1 calc R U . . .
H19B H -0.0297 0.5015 -0.2302 0.134 Uiso 1 1 calc R U . . .
H19C H 0.0168 0.4709 -0.3027 0.134 Uiso 1 1 calc R U . . .
C20 C -0.0192(6) 0.6086(3) -0.1985(6) 0.081(2) Uani 1 1 d . . . . .
H20A H 0.0049 0.6379 -0.1633 0.121 Uiso 1 1 calc R U . . .
H20B H -0.0271 0.5796 -0.1610 0.121 Uiso 1 1 calc R U . . .
H20C H -0.0822 0.6170 -0.2321 0.121 Uiso 1 1 calc R U . . .
C21 C 0.5373(3) 0.6463(2) 0.3794(2) 0.043(2) Uani 0.581(3) 1 d G U P A 1
C22 C 0.5020(3) 0.69032(19) 0.3324(3) 0.049(3) Uani 0.581(3) 1 d G U P A 1
C23 C 0.3984(3) 0.68787(19) 0.3185(3) 0.057(3) Uani 0.581(3) 1 d G U P A 1
C24 C 0.3698(3) 0.6423(2) 0.3570(2) 0.053(4) Uani 0.581(3) 1 d G U P A 1
C25 C 0.4556(3) 0.6166(2) 0.3946(2) 0.058(4) Uani 0.581(3) 1 d G U P A 1
C26 C 0.6432(4) 0.6333(3) 0.4081(4) 0.056(3) Uani 0.581(3) 1 d G U P A 1
H26A H 0.6574 0.6358 0.4710 0.085 Uiso 0.581(3) 1 calc R U P A 1
H26B H 0.6848 0.6570 0.3817 0.085 Uiso 0.581(3) 1 calc R U P A 1
H26C H 0.6560 0.5986 0.3902 0.085 Uiso 0.581(3) 1 calc R U P A 1
C27 C 0.5637(5) 0.7323(2) 0.3024(4) 0.079(5) Uani 0.581(3) 1 d G U P A 1
H27A H 0.6317 0.7212 0.3078 0.119 Uiso 0.581(3) 1 calc R U P A 1
H27B H 0.5591 0.7626 0.3381 0.119 Uiso 0.581(3) 1 calc R U P A 1
H27C H 0.5403 0.7405 0.2420 0.119 Uiso 0.581(3) 1 calc R U P A 1
C28 C 0.3307(5) 0.7269(2) 0.2713(4) 0.092(6) Uani 0.581(3) 1 d G U P A 1
H28A H 0.2655 0.7122 0.2570 0.138 Uiso 0.581(3) 1 calc R U P A 1
H28B H 0.3554 0.7370 0.2182 0.138 Uiso 0.581(3) 1 calc R U P A 1
H28C H 0.3274 0.7567 0.3081 0.138 Uiso 0.581(3) 1 calc R U P A 1
C29 C 0.2662(4) 0.6244(3) 0.3577(3) 0.089(6) Uani 0.581(3) 1 d G U P A 1
H29A H 0.2669 0.5906 0.3838 0.134 Uiso 0.581(3) 1 calc R U P A 1
H29B H 0.2325 0.6229 0.2985 0.134 Uiso 0.581(3) 1 calc R U P A 1
H29C H 0.2322 0.6481 0.3914 0.134 Uiso 0.581(3) 1 calc R U P A 1
C30 C 0.4593(4) 0.5666(3) 0.4423(3) 0.068(4) Uani 0.581(3) 1 d G U P A 1
H30A H 0.5114 0.5454 0.4249 0.102 Uiso 0.581(3) 1 calc R U P A 1
H30B H 0.3968 0.5490 0.4284 0.102 Uiso 0.581(3) 1 calc R U P A 1
H30C H 0.4722 0.5728 0.5045 0.102 Uiso 0.581(3) 1 calc R U P A 1
C21' C 0.5106(3) 0.6206(2) 0.3943(2) 0.063(5) Uani 0.419(3) 1 d G U P A 2
C22' C 0.4822(3) 0.66791(18) 0.3567(2) 0.071(6) Uani 0.419(3) 1 d G U P A 2
C23' C 0.3796(3) 0.6684(2) 0.3379(2) 0.035(4) Uani 0.419(3) 1 d G U P A 2
C24' C 0.3447(3) 0.6213(2) 0.3639(3) 0.041(4) Uani 0.419(3) 1 d G U P A 2
C25' C 0.4256(3) 0.5918(2) 0.3987(3) 0.061(5) Uani 0.419(3) 1 d G U P A 2
C26' C 0.6131(4) 0.6038(3) 0.4243(4) 0.113(10) Uani 0.419(3) 1 d G U P A 2
H26D H 0.6254 0.6046 0.4874 0.169 Uiso 0.419(3) 1 calc R U P A 2
H26E H 0.6586 0.6267 0.4008 0.169 Uiso 0.419(3) 1 calc R U P A 2
H26F H 0.6222 0.5692 0.4042 0.169 Uiso 0.419(3) 1 calc R U P A 2
C27' C 0.5492(4) 0.7103(2) 0.3397(4) 0.106(10) Uani 0.419(3) 1 d G U P A 2
H27D H 0.5109 0.7407 0.3218 0.159 Uiso 0.419(3) 1 calc R U P A 2
H27E H 0.5866 0.7002 0.2938 0.159 Uiso 0.419(3) 1 calc R U P A 2
H27F H 0.5940 0.7176 0.3923 0.159 Uiso 0.419(3) 1 calc R U P A 2
C28' C 0.3186(4) 0.7113(2) 0.2974(4) 0.067(6) Uani 0.419(3) 1 d G U P A 2
H28D H 0.2717 0.7215 0.3355 0.100 Uiso 0.419(3) 1 calc R U P A 2
H28E H 0.2835 0.7003 0.2419 0.100 Uiso 0.419(3) 1 calc R U P A 2
H28F H 0.3606 0.7402 0.2885 0.100 Uiso 0.419(3) 1 calc R U P A 2
C29' C 0.2399(5) 0.6055(3) 0.3559(4) 0.072(6) Uani 0.419(3) 1 d G U P A 2
H29D H 0.2318 0.5723 0.3275 0.108 Uiso 0.419(3) 1 calc R U P A 2
H29E H 0.1993 0.6306 0.3215 0.108 Uiso 0.419(3) 1 calc R U P A 2
H29F H 0.2200 0.6032 0.4134 0.108 Uiso 0.419(3) 1 calc R U P A 2
C30' C 0.4219(5) 0.5391(3) 0.4343(4) 0.100(8) Uani 0.419(3) 1 d G U P A 2
H30D H 0.4229 0.5407 0.4969 0.150 Uiso 0.419(3) 1 calc R U P A 2
H30E H 0.4784 0.5198 0.4211 0.150 Uiso 0.419(3) 1 calc R U P A 2
H30F H 0.3620 0.5223 0.4080 0.150 Uiso 0.419(3) 1 calc R U P A 2
C31 C 0.1542(4) 0.3267(2) -0.0260(4) 0.0506(14) Uani 1 1 d . . . . .
C32 C 0.0683(5) 0.3464(2) -0.0757(5) 0.0593(17) Uani 1 1 d . . . . .
C33 C 0.0537(5) 0.3190(2) -0.1522(5) 0.0625(18) Uani 1 1 d . . . . .
C34 C 0.1292(6) 0.2814(2) -0.1535(5) 0.0673(19) Uani 1 1 d . . . . .
C35 C 0.1897(5) 0.2851(2) -0.0739(4) 0.0552(15) Uani 1 1 d . . . . .
C36 C 0.1971(6) 0.3441(3) 0.0631(5) 0.075(2) Uani 1 1 d . . . . .
H36A H 0.1833 0.3803 0.0696 0.112 Uiso 1 1 calc R U . . .
H36B H 0.2677 0.3387 0.0713 0.112 Uiso 1 1 calc R U . . .
H36C H 0.1681 0.3247 0.1064 0.112 Uiso 1 1 calc R U . . .
C37 C 0.0057(6) 0.3891(3) -0.0514(6) 0.084(2) Uani 1 1 d . . . . .
H37A H -0.0463 0.3959 -0.0991 0.126 Uiso 1 1 calc R U . . .
H37B H 0.0456 0.4196 -0.0392 0.126 Uiso 1 1 calc R U . . .
H37C H -0.0230 0.3796 0.0001 0.126 Uiso 1 1 calc R U . . .
C38 C -0.0307(7) 0.3262(4) -0.2224(7) 0.119(4) Uani 1 1 d . . . . .
H38A H -0.0891 0.3106 -0.2050 0.179 Uiso 1 1 calc R U . . .
H38B H -0.0159 0.3102 -0.2755 0.179 Uiso 1 1 calc R U . . .
H38C H -0.0421 0.3626 -0.2324 0.179 Uiso 1 1 calc R U . . .
C39 C 0.1382(9) 0.2439(3) -0.2201(6) 0.103(3) Uani 1 1 d . . . . .
H39A H 0.2037 0.2292 -0.2110 0.154 Uiso 1 1 calc R U . . .
H39B H 0.1270 0.2602 -0.2769 0.154 Uiso 1 1 calc R U . . .
H39C H 0.0899 0.2170 -0.2175 0.154 Uiso 1 1 calc R U . . .
C40 C 0.2775(6) 0.2531(3) -0.0415(6) 0.080(2) Uani 1 1 d . . . . .
H40A H 0.2606 0.2292 0.0020 0.119 Uiso 1 1 calc R U . . .
H40B H 0.3307 0.2751 -0.0158 0.119 Uiso 1 1 calc R U . . .
H40C H 0.2981 0.2343 -0.0897 0.119 Uiso 1 1 calc R U . . .
C41 C 0.1786(7) 0.7713(4) 0.5035(7) 0.091(3) Uani 1 1 d . . . . .
C43 C 0.9014(12) 0.6198(5) 0.4972(14) 0.169(7) Uani 1 1 d . . . . .
O11 O 0.9931(10) 0.5996(3) 0.4807(7) 0.182(5) Uani 1 1 d . . . . .

loop_
_atom_site_aniso_label
_atom_site_aniso_U_11
_atom_site_aniso_U_22
_atom_site_aniso_U_33
_atom_site_aniso_U_23
_atom_site_aniso_U_13
_atom_site_aniso_U_12
Rh1 0.0408(2) 0.0288(2) 0.0306(2) 0.00351(14) 0.00567(16) 0.00519(15)
Rh2 0.0342(7) 0.0476(9) 0.0322(4) -0.0065(5) 0.0060(4) 0.0098(5)
Rh2' 0.0342(7) 0.0476(9) 0.0322(4) -0.0065(5) 0.0060(4) 0.0098(5)
Rh3 0.0470(3) 0.0274(2) 0.0580(3) 0.00481(17) 0.0032(2) 0.00590(16)
S1 0.0436(7) 0.0307(7) 0.0752(10) 0.0106(6) 0.0189(7) 0.0091(5)
S2 0.0542(9) 0.0339(7) 0.0690(9) -0.0036(6) 0.0090(7) 0.0155(6)
S3 0.0799(13) 0.0755(13) 0.0716(12) 0.0063(10) 0.0130(10) 0.0094(10)
Cl1 0.0485(8) 0.0695(10) 0.0486(7) 0.0226(7) 0.0185(6) 0.0083(7)
Cl2 0.0645(10) 0.0493(8) 0.0699(10) 0.0133(7) -0.0047(8) -0.0149(7)
N1 0.040(2) 0.033(2) 0.044(2) 0.0051(18) 0.0083(18) 0.0026(17)
N2 0.047(3) 0.049(3) 0.043(2) 0.002(2) 0.017(2) 0.018(2)
O1 0.0384(19) 0.0401(19) 0.0352(17) 0.0082(14) 0.0050(15) 0.0015(15)
O2 0.043(2) 0.0397(19) 0.0319(17) 0.0066(14) -0.0003(15) -0.0028(15)
O3 0.056(2) 0.047(2) 0.052(2) -0.0131(18) -0.0101(19) 0.0148(18)
O4 0.049(2) 0.089(3) 0.0286(18) 0.0017(18) 0.0068(17) 0.022(2)
O5 0.099(5) 0.111(5) 0.161(7) -0.059(5) 0.045(5) 0.006(4)
O6 0.112(5) 0.141(6) 0.071(4) 0.002(4) 0.017(3) 0.008(4)
O7 0.133(6) 0.157(7) 0.102(5) 0.027(5) 0.003(4) 0.066(6)
F1 0.127(6) 0.104(5) 0.262(10) -0.047(6) 0.054(6) -0.015(4)
F2 0.112(5) 0.183(7) 0.157(6) 0.034(5) -0.019(5) 0.021(5)
F3 0.117(5) 0.223(9) 0.131(5) 0.068(6) 0.036(4) -0.025(5)
C1 0.040(3) 0.048(3) 0.038(3) 0.013(2) 0.012(2) 0.017(2)
C2 0.038(3) 0.035(3) 0.038(3) 0.004(2) 0.013(2) 0.011(2)
C3 0.038(3) 0.033(2) 0.034(2) 0.0024(19) 0.011(2) 0.004(2)
C4 0.042(3) 0.043(3) 0.040(3) 0.002(2) 0.006(2) 0.002(2)
C5 0.048(3) 0.044(3) 0.038(3) -0.009(2) -0.001(2) 0.015(2)
C6 0.043(3) 0.052(3) 0.033(2) -0.001(2) 0.008(2) 0.023(2)
C7 0.040(3) 0.033(3) 0.048(3) 0.005(2) 0.011(2) 0.009(2)
C8 0.047(3) 0.042(3) 0.044(3) -0.005(2) 0.007(2) 0.009(2)
C9 0.047(3) 0.045(3) 0.046(3) 0.008(2) 0.014(2) 0.004(2)
C10 0.043(3) 0.060(4) 0.047(3) -0.001(3) 0.020(2) 0.006(3)
C11 0.061(4) 0.035(3) 0.038(3) 0.005(2) -0.010(2) 0.006(2)
C12 0.066(4) 0.068(4) 0.032(3) 0.014(3) 0.004(3) 0.011(3)
C13 0.093(5) 0.050(4) 0.037(3) -0.009(3) -0.012(3) 0.018(3)
C14 0.062(4) 0.039(3) 0.058(4) 0.003(3) -0.014(3) 0.001(3)
C15 0.052(3) 0.055(3) 0.045(3) 0.016(3) -0.001(3) 0.019(3)
C16 0.123(7) 0.035(3) 0.065(4) 0.003(3) -0.018(4) 0.004(4)
C17 0.101(7) 0.136(8) 0.065(5) 0.049(5) 0.031(5) 0.020(6)
C18 0.217(13) 0.086(6) 0.052(4) -0.026(4) -0.010(6) 0.058(7)
C19 0.070(5) 0.069(5) 0.117(7) 0.023(5) -0.028(5) -0.022(4)
C20 0.068(5) 0.096(6) 0.081(5) 0.005(4) 0.017(4) 0.033(4)
C21 0.044(5) 0.044(6) 0.039(5) -0.013(4) -0.003(4) 0.006(4)
C22 0.052(7) 0.056(7) 0.038(5) -0.015(5) 0.002(5) 0.019(5)
C23 0.055(7) 0.067(8) 0.049(6) -0.014(6) 0.009(5) 0.021(6)
C24 0.047(6) 0.067(9) 0.047(6) -0.031(6) 0.012(5) -0.005(7)
C25 0.047(7) 0.090(9) 0.038(5) -0.020(5) 0.012(5) -0.010(7)
C26 0.049(6) 0.075(8) 0.042(6) -0.001(5) -0.005(5) 0.003(5)
C27 0.130(14) 0.044(6) 0.055(7) -0.021(6) -0.017(8) 0.024(7)
C28 0.100(12) 0.083(10) 0.085(10) -0.018(9) -0.009(9) 0.058(9)
C29 0.048(8) 0.169(17) 0.056(9) -0.012(9) 0.023(6) 0.022(10)
C30 0.056(7) 0.097(11) 0.051(7) -0.004(7) 0.008(6) -0.004(7)
C21' 0.060(10) 0.073(11) 0.053(9) -0.032(8) -0.006(8) 0.019(9)
C22' 0.063(10) 0.093(13) 0.053(9) -0.033(9) -0.008(8) -0.005(10)
C23' 0.033(6) 0.028(7) 0.048(8) -0.016(6) 0.014(6) -0.010(6)
C24' 0.057(10) 0.033(7) 0.031(6) -0.011(5) 0.003(6) -0.006(6)
C25' 0.052(9) 0.091(12) 0.038(7) -0.012(8) -0.003(7) 0.029(9)
C26' 0.069(13) 0.21(3) 0.059(11) 0.002(15) 0.010(10) 0.066(16)
C27' 0.048(11) 0.17(2) 0.100(17) -0.072(17) 0.024(12) -0.014(14)
C28' 0.089(14) 0.055(10) 0.060(10) -0.009(9) 0.022(9) 0.022(9)
C29' 0.057(11) 0.108(15) 0.055(11) 0.001(9) 0.026(9) 0.017(11)
C30' 0.14(2) 0.084(15) 0.082(14) 0.025(12) 0.043(14) 0.049(14)
C31 0.045(3) 0.045(3) 0.061(4) 0.006(3) 0.006(3) -0.006(2)
C32 0.048(3) 0.038(3) 0.092(5) 0.015(3) 0.010(3) 0.001(3)
C33 0.051(4) 0.047(4) 0.083(5) 0.011(3) -0.014(3) -0.015(3)
C34 0.084(5) 0.035(3) 0.082(5) -0.002(3) 0.009(4) -0.014(3)
C35 0.060(4) 0.037(3) 0.067(4) 0.011(3) 0.003(3) 0.004(3)
C36 0.069(5) 0.083(5) 0.070(5) 0.011(4) 0.003(4) -0.013(4)
C37 0.065(5) 0.069(5) 0.121(7) 0.016(5) 0.027(5) 0.023(4)
C38 0.093(7) 0.124(9) 0.122(8) 0.038(7) -0.048(6) -0.030(6)
C39 0.144(9) 0.065(5) 0.096(6) -0.017(5) 0.005(6) -0.023(5)
C40 0.073(5) 0.055(4) 0.111(6) 0.029(4) 0.013(4) 0.025(4)
C41 0.070(5) 0.091(7) 0.119(8) 0.015(6) 0.036(5) 0.013(5)
C43 0.126(11) 0.080(8) 0.30(2) -0.017(10) 0.016(13) -0.001(7)
O11 0.233(12) 0.099(6) 0.179(9) -0.023(6) -0.094(9) 0.014(7)

loop_
_atom_type_symbol
_atom_type_description
_atom_type_scat_dispersion_real
_atom_type_scat_dispersion_imag
_atom_type_scat_source
C C 0.0033 0.0016 'International Tables Vol C Tables 4.2.6.8 and 6.1.1.4'
H H 0.0000 0.0000 'International Tables Vol C Tables 4.2.6.8 and 6.1.1.4'
N N 0.0061 0.0033 'International Tables Vol C Tables 4.2.6.8 and 6.1.1.4'
O O 0.0106 0.0060 'International Tables Vol C Tables 4.2.6.8 and 6.1.1.4'
F F 0.0171 0.0103 'International Tables Vol C Tables 4.2.6.8 and 6.1.1.4'
S S 0.1246 0.1234 'International Tables Vol C Tables 4.2.6.8 and 6.1.1.4'
Cl Cl 0.1484 0.1585 'International Tables Vol C Tables 4.2.6.8 and 6.1.1.4'
Rh Rh -1.1178 0.9187 'International Tables Vol C Tables 4.2.6.8 and 6.1.1.4'

loop_
_geom_angle_atom_site_label_1
_geom_angle_atom_site_label_2
_geom_angle_atom_site_label_3
_geom_angle
_geom_angle_site_symmetry_1
_geom_angle_site_symmetry_3
O2 Rh1 C12 104.4(2) . .
O2 Rh1 N1 85.47(15) . .
C12 Rh1 N1 108.0(2) . .
O2 Rh1 C11 93.35(17) . .
C12 Rh1 C11 39.8(2) . .
N1 Rh1 C11 146.2(2) . .
O2 Rh1 C15 118.3(2) . .
C12 Rh1 C15 65.7(2) . .
N1 Rh1 C15 156.1(2) . .
C11 Rh1 C15 38.8(2) . .
O2 Rh1 O1 75.74(13) . .
C12 Rh1 O1 162.1(2) . .
N1 Rh1 O1 89.92(15) . .
C11 Rh1 O1 122.59(19) . .
C15 Rh1 O1 98.11(19) . .
O2 Rh1 C14 157.02(19) . .
C12 Rh1 C14 65.0(3) . .
N1 Rh1 C14 116.8(2) . .
C11 Rh1 C14 65.3(2) . .
C15 Rh1 C14 39.2(2) . .
O1 Rh1 C14 107.9(2) . .
O2 Rh1 C13 141.6(2) . .
C12 Rh1 C13 38.9(3) . .
N1 Rh1 C13 95.5(2) . .
C11 Rh1 C13 65.3(2) . .
C15 Rh1 C13 64.7(3) . .
O1 Rh1 C13 142.5(2) . .
C14 Rh1 C13 37.8(3) . .
Rh2' Rh2 C22' 107.9(5) . .
Rh2' Rh2 O3 119.0(5) . .
C22' Rh2 O3 125.8(2) . .
Rh2' Rh2 C23' 87.0(5) . .
C22' Rh2 C23' 40.84(9) . .
O3 Rh2 C23' 114.29(18) . .
Rh2' Rh2 C24 67.2(5) . .
O3 Rh2 C24 129.17(18) . .
Rh2' Rh2 C23 104.7(5) . .
O3 Rh2 C23 101.41(18) . .
C24 Rh2 C23 39.00(8) . .
Rh2' Rh2 N2 82.1(5) . 3_665
C22' Rh2 N2 122.48(19) . 3_665
O3 Rh2 N2 90.80(18) . 3_665
C23' Rh2 N2 154.83(19) . 3_665
C24 Rh2 N2 137.6(2) . 3_665
C23 Rh2 N2 160.4(2) . 3_665
Rh2' Rh2 C25 65.9(5) . .
O3 Rh2 C25 166.53(18) . .
C24 Rh2 C25 38.94(8) . .
C23 Rh2 C25 65.19(13) . .
N2 Rh2 C25 102.48(18) 3_665 .
Rh2' Rh2 C22 128.4(5) . .
O3 Rh2 C22 105.89(19) . .
C24 Rh2 C22 65.13(13) . .
C23 Rh2 C22 38.81(9) . .
N2 Rh2 C22 123.0(2) 3_665 .
C25 Rh2 C22 64.95(13) . .
Rh2' Rh2 C21 102.4(5) . .
O3 Rh2 C21 138.6(2) . .
C24 Rh2 C21 65.08(13) . .
C23 Rh2 C21 64.99(14) . .
N2 Rh2 C21 95.72(18) 3_665 .
C25 Rh2 C21 38.73(8) . .
C22 Rh2 C21 38.65(9) . .
Rh2' Rh2 C21' 80.6(5) . .
C22' Rh2 C21' 39.90(9) . .
O3 Rh2 C21' 160.4(2) . .
C23' Rh2 C21' 64.87(13) . .
N2 Rh2 C21' 90.90(17) 3_665 .
Rh2' Rh2 O4 44.1(5) . .
C22' Rh2 O4 142.07(19) . .
O3 Rh2 O4 74.92(17) . .
C23' Rh2 O4 103.82(18) . .
C24 Rh2 O4 92.83(18) . .
C23 Rh2 O4 114.00(18) . .
N2 Rh2 O4 83.86(18) 3_665 .
C25 Rh2 O4 108.44(19) . .
C22 Rh2 O4 152.80(18) . .
C21 Rh2 O4 146.4(2) . .
C21' Rh2 O4 124.66(19) . .
Rh2 Rh2' O4 125.3(6) . .
Rh2 Rh2' C25 100.5(5) . .
O4 Rh2' C25 131.6(2) . .
Rh2 Rh2' C24 99.1(5) . .
O4 Rh2' C24 108.7(2) . .
C25 Rh2' C24 41.96(10) . .
Rh2 Rh2' C24' 117.4(5) . .
O4 Rh2' C24' 95.5(2) . .
Rh2 Rh2' C23' 79.2(5) . .
O4 Rh2' C23' 115.3(2) . .
C24' Rh2' C23' 38.71(9) . .
Rh2 Rh2' N2 84.1(5) . 3_665
O4 Rh2' N2 92.8(2) . 3_665
C25 Rh2' N2 108.2(2) . 3_665
C24 Rh2' N2 150.2(2) . 3_665
C24' Rh2' N2 145.0(2) . 3_665
C23' Rh2' N2 151.9(2) . 3_665
Rh2 Rh2' C25' 122.0(6) . .
O4 Rh2' C25' 111.2(2) . .
C24' Rh2' C25' 38.68(9) . .
C23' Rh2' C25' 64.77(14) . .
N2 Rh2' C25' 107.0(2) 3_665 .
Rh2 Rh2' C22' 58.9(5) . .
O4 Rh2' C22' 153.9(2) . .
C24' Rh2' C22' 64.75(14) . .
C23' Rh2' C22' 38.63(10) . .
N2 Rh2' C22' 113.2(2) 3_665 .
C25' Rh2' C22' 64.67(14) . .
Rh2 Rh2' C21' 85.8(5) . .
O4 Rh2' C21' 148.9(2) . .
C24' Rh2' C21' 64.73(14) . .
C23' Rh2' C21' 64.70(15) . .
N2 Rh2' C21' 91.79(19) 3_665 .
C25' Rh2' C21' 38.59(9) . .
C22' Rh2' C21' 38.57(9) . .
Rh2 Rh2' O3 49.9(5) . .
O4 Rh2' O3 75.44(18) . .
C25 Rh2' O3 147.8(2) . .
C24 Rh2' O3 121.1(2) . .
C24' Rh2' O3 131.5(2) . .
C23' Rh2' O3 102.16(19) . .
N2 Rh2' O3 83.57(18) 3_665 .
C25' Rh2' O3 166.8(2) . .
C22' Rh2' O3 104.17(18) . .
C21' Rh2' O3 135.7(2) . .
Rh2 Rh2' C21 65.1(5) . .
O4 Rh2' C21 169.2(2) . .
C25 Rh2' C21 37.65(9) . .
C24 Rh2' C21 64.16(15) . .
N2 Rh2' C21 91.28(19) 3_665 .
O3 Rh2' C21 115.00(19) . .
C31 Rh3 C33 63.8(2) . .
C31 Rh3 C32 38.9(2) . .
C33 Rh3 C32 37.6(3) . .
C31 Rh3 C34 65.2(3) . .
C33 Rh3 C34 39.0(3) . .
C32 Rh3 C34 65.1(3) . .
C31 Rh3 C35 39.5(2) . .
C33 Rh3 C35 63.6(2) . .
C32 Rh3 C35 65.1(2) . .
C34 Rh3 C35 37.8(3) . .
C31 Rh3 S1 121.07(17) . .
C33 Rh3 S1 112.10(18) . .
C32 Rh3 S1 99.55(16) . .
C34 Rh3 S1 148.2(2) . .
C35 Rh3 S1 160.55(19) . .
C31 Rh3 S2 127.02(17) . .
C33 Rh3 S2 147.0(2) . .
C32 Rh3 S2 165.94(18) . .
C34 Rh3 S2 112.0(2) . .
C35 Rh3 S2 103.83(18) . .
S1 Rh3 S2 89.20(5) . .
C7 S1 Rh3 105.19(18) . .
C8 S2 Rh3 104.50(19) . .
O5 S3 O7 116.0(5) . .
O5 S3 O6 112.4(5) . .
O7 S3 O6 114.4(5) . .
O5 S3 C41 105.5(5) . .
O7 S3 C41 100.4(5) . .
O6 S3 C41 106.5(5) . .
C7 N1 C9 117.9(5) . .
C7 N1 Rh1 122.5(3) . .
C9 N1 Rh1 119.6(3) . .
C10 N2 C8 117.8(4) . .
C10 N2 Rh2' 110.9(4) . 3_665
C8 N2 Rh2' 130.6(4) . 3_665
C10 N2 Rh2 124.6(4) . 3_665
C8 N2 Rh2 117.0(4) . 3_665
Rh2' N2 Rh2 13.75(6) 3_665 3_665
C2 O1 Rh1 116.4(3) . .
C3 O2 Rh1 117.1(3) . .
C5 O3 Rh2 121.3(4) . .
C5 O3 Rh2' 110.2(4) . .
Rh2 O3 Rh2' 11.13(8) . .
C6 O4 Rh2' 123.2(4) . .
C6 O4 Rh2 112.6(4) . .
Rh2' O4 Rh2 10.61(9) . .
C6 C1 C2 121.3(5) . .
C6 C1 Cl1 119.9(4) . .
C2 C1 Cl1 118.8(4) . .
O1 C2 C1 125.5(5) . .
O1 C2 C3 115.8(4) . .
C1 C2 C3 118.6(5) . .
O2 C3 C4 124.7(5) . .
O2 C3 C2 114.6(4) . .
C4 C3 C2 120.6(4) . .
C3 C4 C5 120.1(5) . .
C3 C4 Cl2 120.3(4) . .
C5 C4 Cl2 119.6(4) . .
O3 C5 C4 125.2(6) . .
O3 C5 C6 115.0(5) . .
C4 C5 C6 119.9(5) . .
O4 C6 C1 125.5(6) . .
O4 C6 C5 115.5(5) . .
C1 C6 C5 119.1(5) . .
N1 C7 C8 120.7(5) . .
N1 C7 S1 119.4(4) . .
C8 C7 S1 119.8(4) . .
N2 C8 C7 119.2(5) . .
N2 C8 S2 119.7(4) . .
C7 C8 S2 121.1(4) . .
N1 C9 C10 121.7(5) . .
N2 C10 C9 122.6(5) . .
C15 C11 C12 107.6(5) . .
C15 C11 C16 125.2(6) . .
C12 C11 C16 127.2(7) . .
C15 C11 Rh1 71.1(3) . .
C12 C11 Rh1 69.5(3) . .
C16 C11 Rh1 123.2(4) . .
C13 C12 C11 107.7(6) . .
C13 C12 C17 129.5(7) . .
C11 C12 C17 122.7(7) . .
C13 C12 Rh1 72.6(3) . .
C11 C12 Rh1 70.7(3) . .
C17 C12 Rh1 124.7(5) . .
C14 C13 C12 108.4(5) . .
C14 C13 C18 128.3(8) . .
C12 C13 C18 123.3(8) . .
C14 C13 Rh1 70.5(3) . .
C12 C13 Rh1 68.5(3) . .
C18 C13 Rh1 125.1(5) . .
C13 C14 C15 108.5(6) . .
C13 C14 C19 125.5(7) . .
C15 C14 C19 125.8(7) . .
C13 C14 Rh1 71.7(4) . .
C15 C14 Rh1 69.9(3) . .
C19 C14 Rh1 128.6(4) . .
C11 C15 C14 107.7(6) . .
C11 C15 C20 129.0(7) . .
C14 C15 C20 123.3(7) . .
C11 C15 Rh1 70.1(3) . .
C14 C15 Rh1 70.8(3) . .
C20 C15 Rh1 125.9(4) . .
C25 C21 C22 108.0 . .
C25 C21 C26 126.0 . .
C22 C21 C26 126.0 . .
C25 C21 Rh2 70.18(15) . .
C22 C21 Rh2 70.56(15) . .
C26 C21 Rh2 124.86(12) . .
C25 C21 Rh2' 58.53(14) . .
C22 C21 Rh2' 79.99(15) . .
C26 C21 Rh2' 126.30(12) . .
Rh2 C21 Rh2' 12.44(6) . .
C23 C22 C21 108.0 . .
C23 C22 C27 126.0 . .
C21 C22 C27 126.0 . .
C23 C22 Rh2 70.06(13) . .
C21 C22 Rh2 70.78(13) . .
C27 C22 Rh2 124.73(14) . .
C23 C22 Rh2' 65.95(12) . .
C21 C22 Rh2' 65.89(12) . .
C27 C22 Rh2' 133.94(12) . .
Rh2 C22 Rh2' 9.22(8) . .
C22 C23 C24 108.0 . .
C22 C23 C28 126.0 . .
C24 C23 C28 126.0 . .
C22 C23 Rh2 71.13(14) . .
C24 C23 Rh2 70.29(15) . .
C28 C23 Rh2 124.21(13) . .
C22 C23 Rh2' 79.95(14) . .
C24 C23 Rh2' 58.53(14) . .
C28 C23 Rh2' 126.36(13) . .
Rh2 C23 Rh2' 12.32(6) . .
C25 C24 C23 108.0 . .
C25 C24 C29 126.0 . .
C23 C24 C29 126.0 . .
C25 C24 Rh2' 68.99(15) . .
C23 C24 Rh2' 83.84(18) . .
C29 C24 Rh2' 113.35(17) . .
C25 C24 Rh2 70.93(13) . .
C23 C24 Rh2 70.71(16) . .
C29 C24 Rh2 123.99(14) . .
Rh2' C24 Rh2 13.71(7) . .
C21 C25 C24 108.0 . .
C21 C25 C30 126.0 . .
C24 C25 C30 126.0 . .
C21 C25 Rh2' 83.82(17) . .
C24 C25 Rh2' 69.06(15) . .
C30 C25 Rh2' 113.31(18) . .
C21 C25 Rh2 71.09(15) . .
C24 C25 Rh2 70.13(12) . .
C30 C25 Rh2 124.39(15) . .
Rh2' C25 Rh2 13.58(7) . .
C25' C21' C22' 108.0 . .
C25' C21' C26' 126.0 . .
C22' C21' C26' 126.0 . .
C25' C21' Rh2' 70.52(16) . .
C22' C21' Rh2' 70.66(16) . .
C26' C21' Rh2' 124.43(13) . .
C25' C21' Rh2 83.44(15) . .
C22' C21' Rh2 60.92(14) . .
C26' C21' Rh2 120.71(12) . .
Rh2' C21' Rh2 13.65(5) . .
C23' C22' C21' 108.0 . .
C23' C22' C27' 126.0 . .
C21' C22' C27' 126.0 . .
C23' C22' Rh2 76.16(14) . .
C21' C22' Rh2 79.18(16) . .
C27' C22' Rh2 111.28(17) . .
C23' C22' Rh2' 70.47(14) . .
C21' C22' Rh2' 70.78(15) . .
C27' C22' Rh2' 124.36(15) . .
Rh2 C22' Rh2' 13.17(7) . .
C22' C23' C24' 108.0 . .
C22' C23' C28' 126.0 . .
C24' C23' C28' 126.0 . .
C22' C23' Rh2 63.00(14) . .
C24' C23' Rh2 84.27(16) . .
C28' C23' Rh2 118.10(14) . .
C22' C23' Rh2' 70.90(15) . .
C24' C23' Rh2' 70.57(16) . .
C28' C23' Rh2' 124.15(14) . .
Rh2 C23' Rh2' 13.86(5) . .
C25' C24' C23' 108.0 . .
C25' C24' C29' 126.0 . .
C23' C24' C29' 126.0 . .
C25' C24' Rh2' 70.84(14) . .
C23' C24' Rh2' 70.72(17) . .
C29' C24' Rh2' 124.07(15) . .
C25' C24' Rh2 74.48(12) . .
C23' C24' Rh2 60.03(13) . .
C29' C24' Rh2 130.75(12) . .
Rh2' C24' Rh2 10.87(8) . .
C24' C25' C21' 108.0 . .
C24' C25' C30' 126.0 . .
C21' C25' C30' 126.0 . .
C24' C25' Rh2' 70.49(14) . .
C21' C25' Rh2' 70.88(15) . .
C30' C25' Rh2' 124.24(16) . .
C24' C25' Rh2 71.70(11) . .
C21' C25' Rh2 61.53(12) . .
C30' C25' Rh2 132.26(12) . .
Rh2' C25' Rh2 10.23(9) . .
C32 C31 C35 108.0(6) . .
C32 C31 C36 125.8(6) . .
C35 C31 C36 126.1(6) . .
C32 C31 Rh3 71.8(4) . .
C35 C31 Rh3 72.1(4) . .
C36 C31 Rh3 124.6(4) . .
C33 C32 C31 107.0(6) . .
C33 C32 C37 126.0(7) . .
C31 C32 C37 127.0(7) . .
C33 C32 Rh3 71.2(4) . .
C31 C32 Rh3 69.3(4) . .
C37 C32 Rh3 124.0(5) . .
C32 C33 C34 110.5(6) . .
C32 C33 C38 124.8(8) . .
C34 C33 C38 124.7(8) . .
C32 C33 Rh3 71.2(4) . .
C34 C33 Rh3 70.9(4) . .
C38 C33 Rh3 126.2(6) . .
C35 C34 C33 106.4(6) . .
C35 C34 C39 125.8(8) . .
C33 C34 C39 127.7(8) . .
C35 C34 Rh3 71.3(4) . .
C33 C34 Rh3 70.0(3) . .
C39 C34 Rh3 127.2(6) . .
C34 C35 C31 108.0(6) . .
C34 C35 C40 127.7(7) . .
C31 C35 C40 124.3(6) . .
C34 C35 Rh3 70.9(3) . .
C31 C35 Rh3 68.4(3) . .
C40 C35 Rh3 125.4(5) . .
F3 C41 F1 113.1(10) . .
F3 C41 F2 104.5(8) . .
F1 C41 F2 101.4(10) . .
F3 C41 S3 112.0(9) . .
F1 C41 S3 114.6(7) . .
F2 C41 S3 110.2(7) . .

loop_
_geom_bond_atom_site_label_1
_geom_bond_atom_site_label_2
_geom_bond_distance
_geom_bond_site_symmetry_2
Rh1 O2 2.106(3) .
Rh1 C12 2.109(5) .
Rh1 N1 2.124(4) .
Rh1 C11 2.125(5) .
Rh1 C15 2.138(5) .
Rh1 O1 2.142(3) .
Rh1 C14 2.150(6) .
Rh1 C13 2.164(6) .
Rh2 Rh2' 0.5114(19) .
Rh2 C22' 1.924(4) .
Rh2 O3 2.025(5) .
Rh2 C23' 2.096(3) .
Rh2 C24 2.131(4) .
Rh2 C23 2.136(4) .
Rh2 N2 2.141(5) 3_665
Rh2 C25 2.141(4) .
Rh2 C22 2.150(5) .
Rh2 C21 2.153(4) .
Rh2 C21' 2.162(4) .
Rh2 O4 2.268(5) .
Rh2' O4 1.934(5) .
Rh2' C25 1.988(4) .
Rh2' C24 1.989(4) .
Rh2' C24' 2.129(5) .
Rh2' C23' 2.131(4) .
Rh2' N2 2.132(5) 3_665
Rh2' C25' 2.134(5) .
Rh2' C22' 2.137(4) .
Rh2' C21' 2.138(4) .
Rh2' O3 2.317(5) .
Rh2' C21 2.318(5) .
Rh3 C31 2.124(6) .
Rh3 C33 2.157(6) .
Rh3 C32 2.157(7) .
Rh3 C34 2.169(6) .
Rh3 C35 2.173(6) .
Rh3 S1 2.2457(13) .
Rh3 S2 2.2561(17) .
S1 C7 1.711(6) .
S2 C8 1.708(6) .
S3 O5 1.440(7) .
S3 O7 1.441(7) .
S3 O6 1.447(7) .
S3 C41 1.794(10) .
Cl1 C1 1.723(6) .
Cl2 C4 1.725(6) .
N1 C7 1.350(6) .
N1 C9 1.351(7) .
N2 C10 1.346(8) .
N2 C8 1.366(7) .
N2 Rh2' 2.132(5) 3_665
N2 Rh2 2.141(5) 3_665
O1 C2 1.250(6) .
O2 C3 1.282(6) .
O3 C5 1.258(6) .
O4 C6 1.264(6) .
F1 C41 1.306(12) .
F2 C41 1.382(11) .
F3 C41 1.257(11) .
C1 C6 1.378(8) .
C1 C2 1.388(7) .
C2 C3 1.529(7) .
C3 C4 1.377(7) .
C4 C5 1.381(7) .
C5 C6 1.538(9) .
C7 C8 1.429(7) .
C9 C10 1.351(8) .
C11 C15 1.415(9) .
C11 C12 1.440(9) .
C11 C16 1.469(8) .
C12 C13 1.424(10) .
C12 C17 1.480(11) .
C13 C14 1.398(10) .
C13 C18 1.493(10) .
C14 C15 1.439(9) .
C14 C19 1.515(9) .
C15 C20 1.477(10) .
C21 C25 1.424(2) .
C21 C22 1.424(2) .
C21 C26 1.514(3) .
C22 C23 1.424(2) .
C22 C27 1.514(3) .
C23 C24 1.424(2) .
C23 C28 1.514(3) .
C24 C25 1.424(2) .
C24 C29 1.514(3) .
C25 C30 1.514(3) .
C21' C25' 1.412(2) .
C21' C22' 1.412(2) .
C21' C26' 1.501(3) .
C22' C23' 1.412(2) .
C22' C27' 1.501(3) .
C23' C24' 1.412(2) .
C23' C28' 1.501(3) .
C24' C25' 1.412(2) .
C24' C29' 1.501(3) .
C25' C30' 1.501(3) .
C31 C32 1.427(9) .
C31 C35 1.452(9) .
C31 C36 1.511(10) .
C32 C33 1.389(10) .
C32 C37 1.504(10) .
C33 C34 1.445(10) .
C33 C38 1.502(10) .
C34 C35 1.406(10) .
C34 C39 1.455(11) .
C35 C40 1.510(9) .
C43 O11 1.436(19) .

loop_
_geom_torsion_atom_site_label_1
_geom_torsion_atom_site_label_2
_geom_torsion_atom_site_label_3
_geom_torsion_atom_site_label_4
_geom_torsion
_geom_torsion_site_symmetry_1
_geom_torsion_site_symmetry_4
C22' Rh2 Rh2' O4 149.1(3) . .
O3 Rh2 Rh2' O4 -2.7(8) . .
C23' Rh2 Rh2' O4 113.5(5) . .
C24 Rh2 Rh2' O4 120.7(6) . .
C23 Rh2 Rh2' O4 109.5(5) . .
N2 Rh2 Rh2' O4 -89.3(5) 3_665 .
C25 Rh2 Rh2' O4 163.2(6) . .
C22 Rh2 Rh2' O4 144.4(3) . .
C21 Rh2 Rh2' O4 176.6(3) . .
C21' Rh2 Rh2' O4 178.5(5) . .
C22' Rh2 Rh2' C25 -14.2(4) . .
O3 Rh2 Rh2' C25 -166.0(2) . .
C23' Rh2 Rh2' C25 -49.8(2) . .
C24 Rh2 Rh2' C25 -42.58(15) . .
C23 Rh2 Rh2' C25 -53.7(3) . .
N2 Rh2 Rh2' C25 107.5(2) 3_665 .
C22 Rh2 Rh2' C25 -18.9(6) . .
C21 Rh2 Rh2' C25 13.3(3) . .
C21' Rh2 Rh2' C25 15.25(14) . .
O4 Rh2 Rh2' C25 -163.2(6) . .
C22' Rh2 Rh2' C24 28.4(4) . .
O3 Rh2 Rh2' C24 -123.4(3) . .
C23' Rh2 Rh2' C24 -7.19(18) . .
C23 Rh2 Rh2' C24 -11.1(3) . .
N2 Rh2 Rh2' C24 150.1(2) 3_665 .
C25 Rh2 Rh2' C24 42.58(15) . .
C22 Rh2 Rh2' C24 23.7(6) . .
C21 Rh2 Rh2' C24 55.9(3) . .
C21' Rh2 Rh2' C24 57.83(19) . .
O4 Rh2 Rh2' C24 -120.7(6) . .
C22' Rh2 Rh2' C24' 29.2(6) . .
O3 Rh2 Rh2' C24' -122.6(4) . .
C23' Rh2 Rh2' C24' -6.4(4) . .
C24 Rh2 Rh2' C24' 0.82(19) . .
C23 Rh2 Rh2' C24' -10.3(5) . .
N2 Rh2 Rh2' C24' 150.9(4) 3_665 .
C25 Rh2 Rh2' C24' 43.4(3) . .
C22 Rh2 Rh2' C24' 24.5(8) . .
C21 Rh2 Rh2' C24' 56.7(5) . .
C21' Rh2 Rh2' C24' 58.7(4) . .
O4 Rh2 Rh2' C24' -119.8(7) . .
C22' Rh2 Rh2' C23' 35.6(2) . .
O3 Rh2 Rh2' C23' -116.2(4) . .
C24 Rh2 Rh2' C23' 7.19(19) . .
C23 Rh2 Rh2' C23' -3.95(16) . .
N2 Rh2 Rh2' C23' 157.26(16) 3_665 .
C25 Rh2 Rh2' C23' 49.8(2) . .
C22 Rh2 Rh2' C23' 30.9(5) . .
C21 Rh2 Rh2' C23' 63.10(19) . .
C21' Rh2 Rh2' C23' 65.02(13) . .
O4 Rh2 Rh2' C23' -113.5(5) . .
C22' Rh2 Rh2' N2 -121.7(3) . 3_665
O3 Rh2 Rh2' N2 86.5(4) . 3_665
C23' Rh2 Rh2' N2 -157.26(16) . 3_665
C24 Rh2 Rh2' N2 -150.1(2) . 3_665
C23 Rh2 Rh2' N2 -161.2(2) . 3_665
C25 Rh2 Rh2' N2 -107.5(2) . 3_665
C22 Rh2 Rh2' N2 -126.4(5) . 3_665
C21 Rh2 Rh2' N2 -94.2(2) . 3_665
C21' Rh2 Rh2' N2 -92.23(17) . 3_665
O4 Rh2 Rh2' N2 89.3(5) . 3_665
C22' Rh2 Rh2' C25' -15.3(6) . .
O3 Rh2 Rh2' C25' -167.1(2) . .
C23' Rh2 Rh2' C25' -50.9(4) . .
C24 Rh2 Rh2' C25' -43.7(3) . .
C23 Rh2 Rh2' C25' -54.8(5) . .
N2 Rh2 Rh2' C25' 106.4(4) 3_665 .
C25 Rh2 Rh2' C25' -1.1(2) . .
C22 Rh2 Rh2' C25' -20.0(9) . .
C21 Rh2 Rh2' C25' 12.2(6) . .
C21' Rh2 Rh2' C25' 14.1(4) . .
O4 Rh2 Rh2' C25' -164.4(9) . .
O3 Rh2 Rh2' C22' -151.8(6) . .
C23' Rh2 Rh2' C22' -35.6(2) . .
C24 Rh2 Rh2' C22' -28.4(4) . .
C23 Rh2 Rh2' C22' -39.54(16) . .
N2 Rh2 Rh2' C22' 121.7(3) 3_665 .
C25 Rh2 Rh2' C22' 14.2(4) . .
C22 Rh2 Rh2' C22' -4.7(2) . .
C21 Rh2 Rh2' C22' 27.51(12) . .
C21' Rh2 Rh2' C22' 29.4(3) . .
O4 Rh2 Rh2' C22' -149.1(3) . .
C22' Rh2 Rh2' C21' -29.4(3) . .
O3 Rh2 Rh2' C21' 178.8(3) . .
C23' Rh2 Rh2' C21' -65.02(13) . .
C24 Rh2 Rh2' C21' -57.83(19) . .
C23 Rh2 Rh2' C21' -69.0(2) . .
N2 Rh2 Rh2' C21' 92.23(17) 3_665 .
C25 Rh2 Rh2' C21' -15.25(14) . .
C22 Rh2 Rh2' C21' -34.1(5) . .
C21 Rh2 Rh2' C21' -1.9(2) . .
O4 Rh2 Rh2' C21' -178.5(5) . .
C22' Rh2 Rh2' O3 151.8(6) . .
C23' Rh2 Rh2' O3 116.2(4) . .
C24 Rh2 Rh2' O3 123.4(3) . .
C23 Rh2 Rh2' O3 112.3(5) . .
N2 Rh2 Rh2' O3 -86.5(4) 3_665 .
C25 Rh2 Rh2' O3 166.0(2) . .
C22 Rh2 Rh2' O3 147.1(8) . .
C21 Rh2 Rh2' O3 179.3(5) . .
C21' Rh2 Rh2' O3 -178.8(3) . .
O4 Rh2 Rh2' O3 2.7(8) . .
C22' Rh2 Rh2' C21 -27.51(12) . .
O3 Rh2 Rh2' C21 -179.3(5) . .
C23' Rh2 Rh2' C21 -63.10(19) . .
C24 Rh2 Rh2' C21 -55.9(3) . .
C23 Rh2 Rh2' C21 -67.1(2) . .
N2 Rh2 Rh2' C21 94.2(2) 3_665 .
C25 Rh2 Rh2' C21 -13.3(3) . .
C22 Rh2 Rh2' C21 -32.2(3) . .
C21' Rh2 Rh2' C21 1.9(2) . .
O4 Rh2 Rh2' C21 -176.6(3) . .
Rh1 O1 C2 C1 -173.4(4) . .
Rh1 O1 C2 C3 5.5(5) . .
C6 C1 C2 O1 -178.5(5) . .
Cl1 C1 C2 O1 3.2(7) . .
C6 C1 C2 C3 2.6(7) . .
Cl1 C1 C2 C3 -175.7(3) . .
Rh1 O2 C3 C4 -179.2(4) . .
Rh1 O2 C3 C2 -1.8(5) . .
O1 C2 C3 O2 -2.6(6) . .
C1 C2 C3 O2 176.4(4) . .
O1 C2 C3 C4 175.0(5) . .
C1 C2 C3 C4 -6.0(7) . .
O2 C3 C4 C5 179.8(5) . .
C2 C3 C4 C5 2.5(8) . .
O2 C3 C4 Cl2 0.4(7) . .
C2 C3 C4 Cl2 -176.9(4) . .
Rh2 O3 C5 C4 -170.7(4) . .
Rh2' O3 C5 C4 -171.6(4) . .
Rh2 O3 C5 C6 10.0(6) . .
Rh2' O3 C5 C6 9.1(5) . .
C3 C4 C5 O3 -175.5(5) . .
Cl2 C4 C5 O3 3.9(8) . .
C3 C4 C5 C6 3.8(8) . .
Cl2 C4 C5 C6 -176.8(4) . .
Rh2' O4 C6 C1 -178.1(4) . .
Rh2 O4 C6 C1 -177.4(4) . .
Rh2' O4 C6 C5 3.0(6) . .
Rh2 O4 C6 C5 3.7(5) . .
C2 C1 C6 O4 -175.3(5) . .
Cl1 C1 C6 O4 3.0(7) . .
C2 C1 C6 C5 3.6(7) . .
Cl1 C1 C6 C5 -178.1(4) . .
O3 C5 C6 O4 -8.8(7) . .
C4 C5 C6 O4 171.8(5) . .
O3 C5 C6 C1 172.2(5) . .
C4 C5 C6 C1 -7.2(7) . .
C9 N1 C7 C8 -3.1(8) . .
Rh1 N1 C7 C8 174.0(4) . .
C9 N1 C7 S1 179.7(4) . .
Rh1 N1 C7 S1 -3.2(6) . .
Rh3 S1 C7 N1 -177.2(4) . .
Rh3 S1 C7 C8 5.6(5) . .
C10 N2 C8 C7 -0.2(8) . .
Rh2' N2 C8 C7 -170.0(4) 3_665 .
Rh2 N2 C8 C7 -171.6(4) 3_665 .
C10 N2 C8 S2 -177.8(4) . .
Rh2' N2 C8 S2 12.4(7) 3_665 .
Rh2 N2 C8 S2 10.8(6) 3_665 .
N1 C7 C8 N2 1.6(8) . .
S1 C7 C8 N2 178.7(4) . .
N1 C7 C8 S2 179.2(4) . .
S1 C7 C8 S2 -3.7(7) . .
Rh3 S2 C8 N2 177.2(4) . .
Rh3 S2 C8 C7 -0.3(5) . .
C7 N1 C9 C10 3.4(8) . .
Rh1 N1 C9 C10 -173.8(4) . .
C8 N2 C10 C9 0.4(8) . .
Rh2' N2 C10 C9 172.1(5) 3_665 .
Rh2 N2 C10 C9 171.1(4) 3_665 .
N1 C9 C10 N2 -2.1(9) . .
C15 C11 C12 C13 2.5(6) . .
C16 C11 C12 C13 -179.6(6) . .
Rh1 C11 C12 C13 63.7(4) . .
C15 C11 C12 C17 179.3(6) . .
C16 C11 C12 C17 -2.8(9) . .
Rh1 C11 C12 C17 -119.5(6) . .
C15 C11 C12 Rh1 -61.2(4) . .
C16 C11 C12 Rh1 116.7(6) . .
C11 C12 C13 C14 -3.0(7) . .
C17 C12 C13 C14 -179.6(7) . .
Rh1 C12 C13 C14 59.4(4) . .
C11 C12 C13 C18 178.8(6) . .
C17 C12 C13 C18 2.3(11) . .
Rh1 C12 C13 C18 -118.7(7) . .
C11 C12 C13 Rh1 -62.4(4) . .
C17 C12 C13 Rh1 121.0(7) . .
C12 C13 C14 C15 2.4(7) . .
C18 C13 C14 C15 -179.6(7) . .
Rh1 C13 C14 C15 60.5(4) . .
C12 C13 C14 C19 177.1(6) . .
C18 C13 C14 C19 -4.9(11) . .
Rh1 C13 C14 C19 -124.8(6) . .
C12 C13 C14 Rh1 -58.1(4) . .
C18 C13 C14 Rh1 119.9(7) . .
C12 C11 C15 C14 -1.0(6) . .
C16 C11 C15 C14 -179.0(5) . .
Rh1 C11 C15 C14 -61.2(4) . .
C12 C11 C15 C20 -179.2(6) . .
C16 C11 C15 C20 2.8(9) . .
Rh1 C11 C15 C20 120.6(6) . .
C12 C11 C15 Rh1 60.2(4) . .
C16 C11 C15 Rh1 -117.8(6) . .
C13 C14 C15 C11 -0.9(6) . .
C19 C14 C15 C11 -175.5(6) . .
Rh1 C14 C15 C11 60.8(4) . .
C13 C14 C15 C20 177.5(6) . .
C19 C14 C15 C20 2.8(9) . .
Rh1 C14 C15 C20 -120.9(6) . .
C13 C14 C15 Rh1 -61.6(4) . .
C19 C14 C15 Rh1 123.7(6) . .
C25 C21 C22 C23 0.0 . .
C26 C21 C22 C23 180.0 . .
Rh2 C21 C22 C23 60.47(14) . .
Rh2' C21 C22 C23 52.06(13) . .
C25 C21 C22 C27 -180.0 . .
C26 C21 C22 C27 0.0 . .
Rh2 C21 C22 C27 -119.51(14) . .
Rh2' C21 C22 C27 -127.92(13) . .
C25 C21 C22 Rh2 -60.48(14) . .
C26 C21 C22 Rh2 119.53(14) . .
Rh2' C21 C22 Rh2 -8.41(10) . .
C25 C21 C22 Rh2' -52.07(13) . .
C26 C21 C22 Rh2' 127.94(13) . .
Rh2 C21 C22 Rh2' 8.41(10) . .
C21 C22 C23 C24 0.0 . .
C27 C22 C23 C24 180.0 . .
Rh2 C22 C23 C24 60.94(15) . .
Rh2' C22 C23 C24 52.04(14) . .
C21 C22 C23 C28 180.0 . .
C27 C22 C23 C28 0.0 . .
Rh2 C22 C23 C28 -119.08(15) . .
Rh2' C22 C23 C28 -127.98(14) . .
C21 C22 C23 Rh2 -60.93(15) . .
C27 C22 C23 Rh2 119.05(15) . .
Rh2' C22 C23 Rh2 -8.90(10) . .
C21 C22 C23 Rh2' -52.03(14) . .
C27 C22 C23 Rh2' 127.95(14) . .
Rh2 C22 C23 Rh2' 8.90(10) . .
C22 C23 C24 C25 0.0 . .
C28 C23 C24 C25 -180.0 . .
Rh2 C23 C24 C25 61.46(14) . .
Rh2' C23 C24 C25 65.53(15) . .
C22 C23 C24 C29 180.0 . .
C28 C23 C24 C29 0.0 . .
Rh2 C23 C24 C29 -118.54(13) . .
Rh2' C23 C24 C29 -114.48(15) . .
C22 C23 C24 Rh2' -65.53(15) . .
C28 C23 C24 Rh2' 114.48(15) . .
Rh2 C23 C24 Rh2' -4.06(13) . .
C22 C23 C24 Rh2 -61.47(13) . .
C28 C23 C24 Rh2 118.55(13) . .
Rh2' C23 C24 Rh2 4.06(13) . .
C22 C21 C25 C24 0.0 . .
C26 C21 C25 C24 180.0 . .
Rh2 C21 C25 C24 -60.71(14) . .
Rh2' C21 C25 C24 -65.59(16) . .
C22 C21 C25 C30 -180.0 . .
C26 C21 C25 C30 0.0 . .
Rh2 C21 C25 C30 119.28(14) . .
Rh2' C21 C25 C30 114.41(16) . .
C22 C21 C25 Rh2' 65.60(16) . .
C26 C21 C25 Rh2' -114.41(16) . .
Rh2 C21 C25 Rh2' 4.88(12) . .
C22 C21 C25 Rh2 60.72(14) . .
C26 C21 C25 Rh2 -119.29(14) . .
Rh2' C21 C25 Rh2 -4.88(12) . .
C23 C24 C25 C21 0.0 . .
C29 C24 C25 C21 180.0 . .
Rh2' C24 C25 C21 75.78(19) . .
Rh2 C24 C25 C21 61.32(17) . .
C23 C24 C25 C30 180.0 . .
C29 C24 C25 C30 0.0 . .
Rh2' C24 C25 C30 -104.22(19) . .
Rh2 C24 C25 C30 -118.67(17) . .
C23 C24 C25 Rh2' -75.78(19) . .
C29 C24 C25 Rh2' 104.22(19) . .
Rh2 C24 C25 Rh2' -14.45(7) . .
C23 C24 C25 Rh2 -61.33(17) . .
C29 C24 C25 Rh2 118.68(17) . .
Rh2' C24 C25 Rh2 14.45(7) . .
C25' C21' C22' C23' 0.0 . .
C26' C21' C22' C23' 180.0 . .
Rh2' C21' C22' C23' 60.94(15) . .
Rh2 C21' C22' C23' 71.44(16) . .
C25' C21' C22' C27' -180.0 . .
C26' C21' C22' C27' 0.0 . .
Rh2' C21' C22' C27' -119.04(15) . .
Rh2 C21' C22' C27' -108.54(16) . .
C25' C21' C22' Rh2 -71.46(16) . .
C26' C21' C22' Rh2 108.55(16) . .
Rh2' C21' C22' Rh2 -10.50(10) . .
C25' C21' C22' Rh2' -60.95(15) . .
C26' C21' C22' Rh2' 119.05(15) . .
Rh2 C21' C22' Rh2' 10.50(10) . .
C21' C22' C23' C24' 0.0 . .
C27' C22' C23' C24' 180.0 . .
Rh2 C22' C23' C24' 73.54(18) . .
Rh2' C22' C23' C24' 61.14(17) . .
C21' C22' C23' C28' 180.0 . .
C27' C22' C23' C28' 0.0 . .
Rh2 C22' C23' C28' -106.46(17) . .
Rh2' C22' C23' C28' -118.86(17) . .
C21' C22' C23' Rh2 -73.54(18) . .
C27' C22' C23' Rh2 106.44(17) . .
Rh2' C22' C23' Rh2 -12.40(9) . .
C21' C22' C23' Rh2' -61.14(17) . .
C27' C22' C23' Rh2' 118.84(17) . .
Rh2 C22' C23' Rh2' 12.40(9) . .
C22' C23' C24' C25' 0.0 . .
C28' C23' C24' C25' 180.0 . .
Rh2 C23' C24' C25' 59.19(13) . .
Rh2' C23' C24' C25' 61.36(15) . .
C22' C23' C24' C29' 180.0 . .
C28' C23' C24' C29' 0.0 . .
Rh2 C23' C24' C29' -120.82(13) . .
Rh2' C23' C24' C29' -118.65(15) . .
C22' C23' C24' Rh2' -61.35(15) . .
C28' C23' C24' Rh2' 118.64(15) . .
Rh2 C23' C24' Rh2' -2.17(13) . .
C22' C23' C24' Rh2 -59.18(13) . .
C28' C23' C24' Rh2 120.82(13) . .
Rh2' C23' C24' Rh2 2.17(13) . .
C23' C24' C25' C21' 0.0 . .
C29' C24' C25' C21' 180.0 . .
Rh2' C24' C25' C21' 61.27(17) . .
Rh2 C24' C25' C21' 50.54(14) . .
C23' C24' C25' C30' -180.0 . .
C29' C24' C25' C30' 0.0 . .
Rh2' C24' C25' C30' -118.71(17) . .
Rh2 C24' C25' C30' -129.44(14) . .
C23' C24' C25' Rh2' -61.29(17) . .
C29' C24' C25' Rh2' 118.72(17) . .
Rh2 C24' C25' Rh2' -10.74(9) . .
C23' C24' C25' Rh2 -50.55(14) . .
C29' C24' C25' Rh2 129.46(14) . .
Rh2' C24' C25' Rh2 10.74(9) . .
C22' C21' C25' C24' 0.0 . .
C26' C21' C25' C24' -180.0 . .
Rh2' C21' C25' C24' -61.02(15) . .
Rh2 C21' C25' C24' -56.50(13) . .
C22' C21' C25' C30' 180.0 . .
C26' C21' C25' C30' 0.0 . .
Rh2' C21' C25' C30' 118.96(15) . .
Rh2 C21' C25' C30' 123.48(13) . .
C22' C21' C25' Rh2' 61.04(15) . .
C26' C21' C25' Rh2' -118.97(15) . .
Rh2 C21' C25' Rh2' 4.52(12) . .
C22' C21' C25' Rh2 56.51(13) . .
C26' C21' C25' Rh2 -123.50(13) . .
Rh2' C21' C25' Rh2 -4.52(12) . .
C35 C31 C32 C33 -1.8(7) . .
C36 C31 C32 C33 -178.5(6) . .
Rh3 C31 C32 C33 61.6(5) . .
C35 C31 C32 C37 179.0(7) . .
C36 C31 C32 C37 2.4(11) . .
Rh3 C31 C32 C37 -117.6(7) . .
C35 C31 C32 Rh3 -63.4(4) . .
C36 C31 C32 Rh3 120.0(6) . .
C31 C32 C33 C34 -0.1(8) . .
C37 C32 C33 C34 179.1(7) . .
Rh3 C32 C33 C34 60.3(5) . .
C31 C32 C33 C38 178.1(7) . .
C37 C32 C33 C38 -2.7(12) . .
Rh3 C32 C33 C38 -121.6(8) . .
C31 C32 C33 Rh3 -60.3(4) . .
C37 C32 C33 Rh3 118.8(7) . .
C32 C33 C34 C35 2.0(8) . .
C38 C33 C34 C35 -176.2(7) . .
Rh3 C33 C34 C35 62.5(5) . .
C32 C33 C34 C39 177.4(8) . .
C38 C33 C34 C39 -0.8(13) . .
Rh3 C33 C34 C39 -122.1(8) . .
C32 C33 C34 Rh3 -60.5(5) . .
C38 C33 C34 Rh3 121.4(8) . .
C33 C34 C35 C31 -3.0(7) . .
C39 C34 C35 C31 -178.6(8) . .
Rh3 C34 C35 C31 58.6(4) . .
C33 C34 C35 C40 177.8(7) . .
C39 C34 C35 C40 2.3(12) . .
Rh3 C34 C35 C40 -120.5(7) . .
C33 C34 C35 Rh3 -61.6(4) . .
C39 C34 C35 Rh3 122.9(8) . .
C32 C31 C35 C34 3.1(7) . .
C36 C31 C35 C34 179.7(6) . .
Rh3 C31 C35 C34 -60.1(5) . .
C32 C31 C35 C40 -177.7(6) . .
C36 C31 C35 C40 -1.1(10) . .
Rh3 C31 C35 C40 119.0(7) . .
C32 C31 C35 Rh3 63.2(4) . .
C36 C31 C35 Rh3 -120.2(6) . .
O5 S3 C41 F3 58.2(9) . .
O7 S3 C41 F3 -62.7(9) . .
O6 S3 C41 F3 177.8(8) . .
O5 S3 C41 F1 -171.3(9) . .
O7 S3 C41 F1 67.8(9) . .
O6 S3 C41 F1 -51.6(10) . .
O5 S3 C41 F2 -57.7(9) . .
O7 S3 C41 F2 -178.6(8) . .
O6 S3 C41 F2 62.0(8) . .

loop_
_platon_squeeze_void_nr
_platon_squeeze_void_average_x
_platon_squeeze_void_average_y
_platon_squeeze_void_average_z
_platon_squeeze_void_volume
_platon_squeeze_void_count_electrons
1 0.180 0.205 0.119 19.7 0.8
2 0.180 0.295 0.619 19.7 0.9
3 0.500 0.000 0.500 554.6 137.0
4 0.500 0.500 0.000 554.6 137.9
5 0.820 0.705 0.381 19.7 0.4
6 0.820 0.795 0.881 19.7 0.9
